data_4511627
loop_
_publ_author_name
'Karak, Supravat'
'Homnick, Paul J.'
'Della Pelle, Andrea M.'
'Bae, Youngju'
'Duzhko, Volodimyr V.'
'Liu, Feng'
'Russell, Thomas P.'
'Lahti, Paul M.'
'Thayumanavan, S.'

_publ_section_title
;
 Crystallinity and morphology effects on a solvent-processed solar cell
 using a triarylamine-substituted squaraine.
;
_journal_issue 14
_journal_name_full 'ACS applied materials &amp; interfaces'
_journal_page_first 11376
_journal_page_last 11384
_journal_paper_doi 10.1021/am501965d
_journal_volume 6
_journal_year 2014
_chemical_formula_moiety 'C46 H40 N2 O12  2(C3 H6 O)'
_chemical_formula_sum 'C46 H40 N2 O12'
_chemical_formula_weight 812.83
_chemical_name_systematic
;
2,4-Bis[4'-(N,N-di(4"-hydroxyphenyl)amino)-
2',6'-dihydroxyphenyl]squaraine 
;
_space_group_IT_number 14
_symmetry_cell_setting monoclinic
_symmetry_space_group_name_Hall '-P 2yn'
_symmetry_space_group_name_H-M 'P 1 21/n 1'
_atom_sites_solution_hydrogens geom
_atom_sites_solution_primary direct
_atom_sites_solution_secondary difmap
_audit_creation_method SHELXL-97
_cell_angle_alpha 90.00
_cell_angle_beta 103.221(3)
_cell_angle_gamma 90.00
_cell_formula_units_Z 2
_cell_length_a 12.5208(10)
_cell_length_b 10.0602(5)
_cell_length_c 16.3679(14)
_cell_measurement_temperature 293(2)
_cell_volume 2007.1(3)
_computing_structure_refinement 'SHELXL-97 (Sheldrick, 1997)'
_diffrn_ambient_temperature 293(2)
_diffrn_measured_fraction_theta_full 0.965
_diffrn_measured_fraction_theta_max 0.965
_diffrn_radiation_monochromator graphite
_diffrn_radiation_source 'fine-focus sealed tube'
_diffrn_radiation_type MoK\a
_diffrn_radiation_wavelength 0.71073
_diffrn_reflns_av_R_equivalents 0.0455
_diffrn_reflns_av_sigmaI/netI 0.0620
_diffrn_reflns_limit_h_max 16
_diffrn_reflns_limit_h_min -16
_diffrn_reflns_limit_k_max 13
_diffrn_reflns_limit_k_min -11
_diffrn_reflns_limit_l_max 21
_diffrn_reflns_limit_l_min -21
_diffrn_reflns_number 8366
_diffrn_reflns_theta_full 27.66
_diffrn_reflns_theta_max 27.66
_diffrn_reflns_theta_min 1.86
_exptl_absorpt_coefficient_mu 0.098
_exptl_crystal_density_diffrn 1.345
_exptl_crystal_density_method 'not measured'
_exptl_crystal_F_000 852
_refine_diff_density_max 0.224
_refine_diff_density_min -0.254
_refine_diff_density_rms 0.063
_refine_ls_extinction_method none
_refine_ls_goodness_of_fit_ref 1.024
_refine_ls_hydrogen_treatment mixed
_refine_ls_matrix_type full
_refine_ls_number_parameters 275
_refine_ls_number_reflns 4515
_refine_ls_number_restraints 0
_refine_ls_restrained_S_all 1.024
_refine_ls_R_factor_all 0.1305
_refine_ls_R_factor_gt 0.0673
_refine_ls_shift/su_max 0.000
_refine_ls_shift/su_mean 0.000
_refine_ls_structure_factor_coef Fsqd
_refine_ls_weighting_details 'calc w=1/[\s^2^(Fo^2^)+(0.1241P)^2^+0.3236P] where P=(Fo^2^+2Fc^2^)/3'
_refine_ls_weighting_scheme calc
_refine_ls_wR_factor_gt 0.1861
_refine_ls_wR_factor_ref 0.2288
_reflns_number_gt 2459
_reflns_number_total 4515
_reflns_threshold_expression >2sigma(I)
_cod_data_source_file am501965d_si_002.cif
_cod_data_source_block shelxl
_cod_depositor_comments 'Adding full bibliography for 4511627.cif.'
_cod_original_sg_symbol_H-M 'P 21/n'
_cod_database_code 4511627

loop_
_symmetry_equiv_pos_as_xyz
'x, y, z'
'-x+1/2, y+1/2, -z+1/2'
'-x, -y, -z'
'x-1/2, -y-1/2, z-1/2'

loop_
_atom_site_label
_atom_site_type_symbol
_atom_site_fract_x
_atom_site_fract_y
_atom_site_fract_z
_atom_site_U_iso_or_equiv
_atom_site_adp_type
_atom_site_occupancy
_atom_site_symmetry_multiplicity
_atom_site_calc_flag
_atom_site_refinement_flags
O6s O 1.7098(2) 0.8799(3) 0.20846(19) 0.0934(9) Uani 1 1 d .
C21s C 1.7234(2) 0.9804(4) 0.2508(3) 0.0688(9) Uani 1 1 d .
C24s C 1.7977(4) 0.9825(5) 0.3354(3) 0.1108(16) Uani 1 1 d .
H24A H 1.8319 0.8971 0.3474 0.166 Uiso 1 1 calc R
H24B H 1.7563 1.0027 0.3765 0.166 Uiso 1 1 calc R
H24C H 1.8531 1.0492 0.3373 0.166 Uiso 1 1 calc R
C23s C 1.6648(5) 1.1007(5) 0.2214(5) 0.155(3) Uani 1 1 d .
H23A H 1.6200 1.0864 0.1661 0.232 Uiso 1 1 calc R
H23B H 1.7163 1.1708 0.2196 0.232 Uiso 1 1 calc R
H23C H 1.6192 1.1251 0.2588 0.232 Uiso 1 1 calc R
H1 H 1.587(3) 0.862(4) 0.105(3) 0.081(14) Uiso 1 1 d .
O2 O 0.92242(16) 0.2521(2) 0.12959(13) 0.0582(6) Uani 1 1 d .
H2 H 0.9051 0.1789 0.1088 0.087 Uiso 1 1 calc R
O3 O 1.19684(18) 0.2404(2) -0.03946(14) 0.0660(6) Uani 1 1 d .
H3 H 1.1671 0.1702 -0.0572 0.099 Uiso 1 1 calc R
N1 N 1.1865(2) 0.5903(2) 0.15051(15) 0.0534(6) Uani 1 1 d .
O1 O 0.87917(19) 0.0038(2) 0.08287(16) 0.0740(7) Uani 1 1 d .
C3 C 1.0578(2) 0.2275(3) 0.04373(17) 0.0471(6) Uani 1 1 d .
C8 C 1.1459(2) 0.2931(3) 0.01729(18) 0.0517(7) Uani 1 1 d .
O4 O 1.05470(19) 0.8075(2) 0.42424(15) 0.0752(7) Uani 1 1 d .
H4 H 1.0657 0.7566 0.4645 0.113 Uiso 1 1 calc R
C2 C 1.0238(2) 0.0975(3) 0.01842(18) 0.0505(7) Uani 1 1 d .
C5 C 1.0490(2) 0.4200(3) 0.13342(19) 0.0523(7) Uani 1 1 d .
H5 H 1.0145 0.4654 0.1697 0.063 Uiso 1 1 calc R
C15 C 1.1514(2) 0.6433(3) 0.22166(18) 0.0513(7) Uani 1 1 d .
C9 C 1.2779(2) 0.6580(3) 0.12888(18) 0.0501(7) Uani 1 1 d .
O5 O 1.5431(2) 0.8442(3) 0.06648(19) 0.0772(8) Uani 1 1 d .
C4 C 1.0093(2) 0.2993(3) 0.10212(18) 0.0498(7) Uani 1 1 d .
C17 C 1.1362(3) 0.6252(3) 0.3648(2) 0.0580(8) Uani 1 1 d .
H17 H 1.1469 0.5772 0.4146 0.070 Uiso 1 1 calc R
C1 C 0.9462(2) 0.0020(3) 0.03694(18) 0.0536(7) Uani 1 1 d .
C6 C 1.1414(2) 0.4764(3) 0.11140(18) 0.0503(7) Uani 1 1 d .
C7 C 1.1872(2) 0.4127(3) 0.05055(19) 0.0526(7) Uani 1 1 d .
H7 H 1.2454 0.4518 0.0330 0.063 Uiso 1 1 calc R
C20 C 1.0889(2) 0.7495(3) 0.3594(2) 0.0547(7) Uani 1 1 d .
C16 C 1.1678(2) 0.5724(3) 0.29625(19) 0.0567(8) Uani 1 1 d .
H16 H 1.2001 0.4887 0.3000 0.068 Uiso 1 1 calc R
C10 C 1.3726(2) 0.6783(3) 0.18977(19) 0.0547(7) Uani 1 1 d .
H10 H 1.3766 0.6497 0.2444 0.066 Uiso 1 1 calc R
C19 C 1.1046(3) 0.7678(3) 0.2169(2) 0.0582(8) Uani 1 1 d .
H19 H 1.0940 0.8163 0.1673 0.070 Uiso 1 1 calc R
C14 C 1.4621(3) 0.7414(3) 0.17001(19) 0.0571(8) Uani 1 1 d .
H14 H 1.5262 0.7534 0.2112 0.069 Uiso 1 1 calc R
C13 C 1.4562(2) 0.7858(3) 0.0903(2) 0.0562(8) Uani 1 1 d .
C11 C 1.2721(3) 0.7062(3) 0.0487(2) 0.0621(8) Uani 1 1 d .
H11 H 1.2079 0.6954 0.0075 0.075 Uiso 1 1 calc R
C18 C 1.0733(3) 0.8207(3) 0.2857(2) 0.0634(8) Uani 1 1 d .
H18 H 1.0416 0.9047 0.2823 0.076 Uiso 1 1 calc R
C12 C 1.3600(3) 0.7694(3) 0.0297(2) 0.0668(9) Uani 1 1 d .
H12 H 1.3551 0.8016 -0.0243 0.080 Uiso 1 1 calc R

loop_
_atom_site_aniso_label
_atom_site_aniso_U_11
_atom_site_aniso_U_22
_atom_site_aniso_U_33
_atom_site_aniso_U_23
_atom_site_aniso_U_13
_atom_site_aniso_U_12
O6s 0.0937(19) 0.092(2) 0.089(2) -0.0118(16) 0.0110(16) -0.0042(14)
C21s 0.0560(18) 0.069(2) 0.083(3) 0.0076(19) 0.0196(17) -0.0061(15)
C24s 0.117(3) 0.108(4) 0.093(3) -0.008(3) -0.006(3) 0.005(3)
C23s 0.138(5) 0.090(4) 0.199(7) 0.001(4) -0.037(5) 0.026(3)
O2 0.0597(12) 0.0662(13) 0.0512(13) -0.0156(10) 0.0177(9) -0.0096(9)
O3 0.0810(14) 0.0653(13) 0.0605(15) -0.0216(11) 0.0346(12) -0.0141(10)
N1 0.0675(15) 0.0512(14) 0.0439(14) -0.0104(10) 0.0175(11) -0.0077(11)
O1 0.0888(15) 0.0655(14) 0.0816(18) -0.0210(12) 0.0484(14) -0.0155(11)
C3 0.0545(15) 0.0503(16) 0.0344(15) -0.0040(11) 0.0062(12) 0.0000(11)
C8 0.0558(15) 0.0584(17) 0.0415(17) -0.0038(13) 0.0119(13) 0.0025(13)
O4 0.0923(16) 0.0831(16) 0.0602(15) -0.0063(12) 0.0378(13) 0.0065(12)
C2 0.0553(16) 0.0559(17) 0.0398(17) -0.0037(12) 0.0098(13) 0.0005(12)
C5 0.0567(16) 0.0561(17) 0.0439(17) -0.0103(13) 0.0112(13) 0.0026(12)
C15 0.0628(17) 0.0508(17) 0.0419(17) -0.0083(13) 0.0152(13) -0.0080(12)
C9 0.0653(17) 0.0444(15) 0.0417(17) -0.0043(12) 0.0146(13) -0.0022(12)
O5 0.0828(17) 0.0979(19) 0.0555(16) -0.0031(14) 0.0252(14) -0.0242(14)
C4 0.0477(14) 0.0599(17) 0.0384(16) -0.0017(13) 0.0025(12) 0.0009(12)
C17 0.0727(19) 0.0561(19) 0.0456(18) 0.0008(14) 0.0142(14) -0.0069(14)
C1 0.0631(17) 0.0545(17) 0.0443(18) -0.0060(13) 0.0142(14) -0.0003(12)
C6 0.0595(16) 0.0468(16) 0.0422(16) -0.0016(12) 0.0067(12) 0.0001(12)
C7 0.0588(16) 0.0539(17) 0.0465(17) -0.0069(13) 0.0150(13) -0.0068(12)
C20 0.0632(17) 0.0568(18) 0.0481(18) -0.0080(14) 0.0214(14) -0.0089(13)
C16 0.0706(18) 0.0470(16) 0.0518(19) -0.0010(13) 0.0126(14) 0.0014(13)
C10 0.0725(19) 0.0529(17) 0.0374(16) -0.0004(12) 0.0101(14) -0.0057(13)
C19 0.0761(19) 0.0518(18) 0.0503(19) 0.0052(14) 0.0218(15) 0.0021(14)
C14 0.0678(18) 0.0585(18) 0.0430(18) -0.0041(13) 0.0085(14) -0.0061(14)
C13 0.0676(18) 0.0573(17) 0.0467(19) -0.0025(13) 0.0190(15) -0.0030(13)
C11 0.0674(18) 0.071(2) 0.0438(19) 0.0045(15) 0.0033(14) -0.0009(15)
C18 0.080(2) 0.0494(18) 0.066(2) -0.0002(15) 0.0281(17) 0.0055(14)
C12 0.080(2) 0.075(2) 0.0450(19) 0.0105(15) 0.0123(16) -0.0062(16)

loop_
_atom_type_symbol
_atom_type_description
_atom_type_scat_dispersion_real
_atom_type_scat_dispersion_imag
_atom_type_scat_source
C C 0.0030 0.0020 'International Tables Vol C Tables 4.2.6.8 and 6.1.1.4'
H H 0.0000 0.0000 'International Tables Vol C Tables 4.2.6.8 and 6.1.1.4'
N N 0.0060 0.0030 'International Tables Vol C Tables 4.2.6.8 and 6.1.1.4'
O O 0.0110 0.0060 'International Tables Vol C Tables 4.2.6.8 and 6.1.1.4'

loop_
_geom_angle_atom_site_label_1
_geom_angle_atom_site_label_2
_geom_angle_atom_site_label_3
_geom_angle
_geom_angle_site_symmetry_1
_geom_angle_site_symmetry_3
O6s C21s C23s 120.9(4) . .
O6s C21s C24s 121.4(4) . .
C23s C21s C24s 117.6(4) . .
C6 N1 C15 121.3(2) . .
C6 N1 C9 123.0(2) . .
C15 N1 C9 115.4(2) . .
C2 C3 C8 122.7(3) . .
C2 C3 C4 121.1(3) . .
C8 C3 C4 116.1(2) . .
O3 C8 C7 115.0(3) . .
O3 C8 C3 123.0(3) . .
C7 C8 C3 122.0(3) . .
C3 C2 C1 136.7(3) . .
C3 C2 C1 135.9(3) . 3_755
C1 C2 C1 87.4(2) . 3_755
C4 C5 C6 120.8(3) . .
C19 C15 C16 119.5(3) . .
C19 C15 N1 119.7(3) . .
C16 C15 N1 120.7(3) . .
C10 C9 C11 118.8(3) . .
C10 C9 N1 119.5(3) . .
C11 C9 N1 121.7(3) . .
O2 C4 C5 116.0(3) . .
O2 C4 C3 122.5(2) . .
C5 C4 C3 121.5(3) . .
C20 C17 C16 119.8(3) . .
O1 C1 C2 133.8(3) . .
O1 C1 C2 133.6(3) . 3_755
C2 C1 C2 92.6(2) . 3_755
O1 C1 C1 179.7(3) . 3_755
C2 C1 C1 46.45(17) . 3_755
C2 C1 C1 46.12(16) 3_755 3_755
N1 C6 C5 119.5(3) . .
N1 C6 C7 121.2(3) . .
C5 C6 C7 119.2(2) . .
C8 C7 C6 120.0(3) . .
O4 C20 C17 123.0(3) . .
O4 C20 C18 116.9(3) . .
C17 C20 C18 120.1(3) . .
C17 C16 C15 120.4(3) . .
C9 C10 C14 120.4(3) . .
C15 C19 C18 120.0(3) . .
C13 C14 C10 120.1(3) . .
C14 C13 O5 122.7(3) . .
C14 C13 C12 119.6(3) . .
O5 C13 C12 117.7(3) . .
C12 C11 C9 120.5(3) . .
C20 C18 C19 120.3(3) . .
C11 C12 C13 120.4(3) . .

loop_
_geom_bond_atom_site_label_1
_geom_bond_atom_site_label_2
_geom_bond_distance
_geom_bond_site_symmetry_2
O6s C21s 1.216(4) .
C21s C23s 1.440(6) .
C21s C24s 1.482(6) .
O2 C4 1.354(3) .
O3 C8 1.350(3) .
N1 C6 1.370(4) .
N1 C15 1.438(4) .
N1 C9 1.443(4) .
O1 C1 1.249(3) .
C3 C2 1.409(4) .
C3 C8 1.434(4) .
C3 C4 1.439(4) .
C8 C7 1.373(4) .
O4 C20 1.364(4) .
C2 C1 1.447(4) .
C2 C1 1.455(4) 3_755
C5 C4 1.366(4) .
C5 C6 1.408(4) .
C15 C19 1.378(4) .
C15 C16 1.388(4) .
C9 C10 1.379(4) .
C9 C11 1.385(4) .
O5 C13 1.369(4) .
C17 C20 1.377(4) .
C17 C16 1.378(4) .
C1 C2 1.455(4) 3_755
C1 C1 2.006(6) 3_755
C6 C7 1.412(4) .
C20 C18 1.377(5) .
C10 C14 1.388(4) .
C19 C18 1.380(5) .
C14 C13 1.365(4) .
C13 C12 1.384(4) .
C11 C12 1.367(5) .
